data_4106544
loop_
_publ_author_name
'Christopher A. Traina'
'Ronald C. Bakus II'
'Guillermo C. Bazan'

_publ_section_title
;
 Design and Synthesis of Monofunctionalized, Water-Soluble Conjugated
 Polymers for Biosensing and Imaging Applications
;
_journal_name_full 'Journal of the American Chemical Society'
_journal_page_first 12600
_journal_page_last 12607
_journal_paper_doi 10.1021/ja202877q
_journal_volume 133
_journal_year 2011
_chemical_formula_sum 'C25.33 H23.33 Br0.67 Ni0.67 P1.33'
_chemical_formula_weight 461.48
_chemical_name_systematic
; 
 ? 
;
_space_group_IT_number 2
_symmetry_cell_setting triclinic
_symmetry_space_group_name_Hall '-P 1'
_symmetry_space_group_name_H-M 'P -1'
_atom_sites_solution_hydrogens geom
_atom_sites_solution_primary direct
_atom_sites_solution_secondary difmap
_audit_creation_method SHELXL-97
_cell_angle_alpha 70.057(4)
_cell_angle_beta 85.699(5)
_cell_angle_gamma 78.622(4)
_cell_formula_units_Z 3
_cell_length_a 8.446(3)
_cell_length_b 13.046(4)
_cell_length_c 15.923(5)
_cell_measurement_temperature 150(2)
_cell_volume 1616.8(9)
_computing_structure_refinement 'SHELXL-97 (Sheldrick, 1997)'
_computing_structure_solution 'SHELXS-97 (Sheldrick, 1990)'
_diffrn_ambient_temperature 150(2)
_diffrn_measured_fraction_theta_full 0.945
_diffrn_measured_fraction_theta_max 0.945
_diffrn_measurement_device_type 'CCD area detector'
_diffrn_measurement_method 'omega scan'
_diffrn_radiation_monochromator graphite
_diffrn_radiation_source 'fine-focus sealed tube'
_diffrn_radiation_type MoK\a
_diffrn_radiation_wavelength 0.71073
_diffrn_reflns_av_R_equivalents 0.0513
_diffrn_reflns_av_sigmaI/netI 0.0530
_diffrn_reflns_limit_h_max 10
_diffrn_reflns_limit_h_min -10
_diffrn_reflns_limit_k_max 16
_diffrn_reflns_limit_k_min -16
_diffrn_reflns_limit_l_max 17
_diffrn_reflns_limit_l_min -19
_diffrn_reflns_number 13117
_diffrn_reflns_theta_full 26.55
_diffrn_reflns_theta_max 26.55
_diffrn_reflns_theta_min 1.36
_exptl_absorpt_coefficient_mu 1.960
_exptl_absorpt_correction_T_max 0.443
_exptl_absorpt_correction_T_min 0.283
_exptl_absorpt_correction_type empirical
_exptl_absorpt_process_details 'psi scan'
_exptl_crystal_colour yellow
_exptl_crystal_density_diffrn 1.422
_exptl_crystal_description block
_exptl_crystal_F_000 712
_exptl_crystal_size_max 0.3
_exptl_crystal_size_mid 0.25
_exptl_crystal_size_min 0.2
_refine_diff_density_max 1.669
_refine_diff_density_min -0.432
_refine_diff_density_rms 0.114
_refine_ls_extinction_method none
_refine_ls_goodness_of_fit_ref 1.245
_refine_ls_hydrogen_treatment constr
_refine_ls_matrix_type full
_refine_ls_number_parameters 379
_refine_ls_number_reflns 6375
_refine_ls_number_restraints 0
_refine_ls_restrained_S_all 1.245
_refine_ls_R_factor_all 0.0639
_refine_ls_R_factor_gt 0.0476
_refine_ls_shift/su_max 0.001
_refine_ls_shift/su_mean 0.000
_refine_ls_structure_factor_coef Fsqd
_refine_ls_weighting_details 'calc w=1/[\s^2^(Fo^2^)+(0.0600P)^2^+0.0000P] where P=(Fo^2^+2Fc^2^)/3'
_refine_ls_weighting_scheme calc
_refine_ls_wR_factor_gt 0.1158
_refine_ls_wR_factor_ref 0.1308
_reflns_number_gt 4787
_reflns_number_total 6375
_reflns_threshold_expression >2sigma(I)
_cod_data_source_file ja202877q_si_001.cif
_cod_data_source_block dppeNiPhBr
_cod_original_cell_volume 1616.8(8)
_cod_database_code 4106544

loop_
_symmetry_equiv_pos_as_xyz
'x, y, z'
'-x, -y, -z'

loop_
_atom_site_label
_atom_site_type_symbol
_atom_site_fract_x
_atom_site_fract_y
_atom_site_fract_z
_atom_site_U_iso_or_equiv
_atom_site_adp_type
_atom_site_occupancy
_atom_site_symmetry_multiplicity
_atom_site_calc_flag
_atom_site_refinement_flags
Br Br 1.26335(4) 0.68807(3) 0.24838(3) 0.03193(13) Uani 1 1 d .
C1 C 0.6283(4) 0.8226(3) 0.2151(2) 0.0269(8) Uani 1 1 d .
H1A H 0.5150 0.8375 0.2309 0.032 Uiso 1 1 calc R
H1B H 0.6469 0.8770 0.1578 0.032 Uiso 1 1 calc R
C2 C 0.6751(4) 0.7057(3) 0.2103(2) 0.0284(8) Uani 1 1 d .
H2A H 0.6309 0.7027 0.1568 0.034 Uiso 1 1 calc R
H2B H 0.6323 0.6534 0.2618 0.034 Uiso 1 1 calc R
C3 C 0.6856(4) 0.9687(3) 0.3056(2) 0.0267(8) Uani 1 1 d .
C4 C 0.6559(5) 0.9886(3) 0.3857(3) 0.0357(9) Uani 1 1 d .
H4 H 0.6746 0.9301 0.4393 0.043 Uiso 1 1 calc R
C5 C 0.5979(5) 1.0963(4) 0.3863(3) 0.0457(11) Uani 1 1 d .
H5 H 0.5770 1.1093 0.4403 0.055 Uiso 1 1 calc R
C6 C 0.5718(5) 1.1834(3) 0.3070(3) 0.0468(11) Uani 1 1 d .
H6 H 0.5344 1.2552 0.3075 0.056 Uiso 1 1 calc R
C7 C 0.6008(6) 1.1642(4) 0.2276(3) 0.0505(12) Uani 1 1 d .
H7 H 0.5825 1.2230 0.1741 0.061 Uiso 1 1 calc R
C8 C 0.6574(5) 1.0579(3) 0.2267(3) 0.0399(10) Uani 1 1 d .
H8 H 0.6768 1.0457 0.1722 0.048 Uiso 1 1 calc R
C9 C 0.6878(4) 0.7338(3) 0.4042(2) 0.0244(7) Uani 1 1 d .
C10 C 0.7991(4) 0.6500(3) 0.4604(2) 0.0322(8) Uani 1 1 d .
H10 H 0.9087 0.6460 0.4468 0.039 Uiso 1 1 calc R
C11 C 0.7490(5) 0.5722(3) 0.5366(3) 0.0408(10) Uani 1 1 d .
H11 H 0.8242 0.5162 0.5737 0.049 Uiso 1 1 calc R
C12 C 0.5856(5) 0.5791(3) 0.5564(3) 0.0433(10) Uani 1 1 d .
H12 H 0.5509 0.5285 0.6079 0.052 Uiso 1 1 calc R
C13 C 0.4744(5) 0.6604(3) 0.5003(3) 0.0406(10) Uani 1 1 d .
H13 H 0.3648 0.6626 0.5132 0.049 Uiso 1 1 calc R
C14 C 0.5229(4) 0.7388(3) 0.4250(2) 0.0320(8) Uani 1 1 d .
H14 H 0.4467 0.7945 0.3884 0.038 Uiso 1 1 calc R
C15 C 0.9451(4) 0.5195(3) 0.2481(2) 0.0287(8) Uani 1 1 d .
C16 C 0.8437(6) 0.4554(4) 0.3034(3) 0.0565(13) Uani 1 1 d .
H16 H 0.7441 0.4893 0.3194 0.068 Uiso 1 1 calc R
C17 C 0.8867(7) 0.3418(4) 0.3358(4) 0.0720(16) Uani 1 1 d .
H17 H 0.8152 0.2997 0.3723 0.086 Uiso 1 1 calc R
C18 C 1.0320(7) 0.2904(4) 0.3150(3) 0.0584(13) Uani 1 1 d .
H18 H 1.0602 0.2135 0.3373 0.070 Uiso 1 1 calc R
C19 C 1.1373(5) 0.3523(4) 0.2610(3) 0.0476(11) Uani 1 1 d .
H19 H 1.2378 0.3175 0.2470 0.057 Uiso 1 1 calc R
C20 C 1.0941(5) 0.4661(3) 0.2274(3) 0.0409(10) Uani 1 1 d .
H20 H 1.1656 0.5077 0.1903 0.049 Uiso 1 1 calc R
C21 C 0.9444(4) 0.7087(3) 0.0885(2) 0.0279(8) Uani 1 1 d .
C22 C 0.9094(5) 0.6487(3) 0.0374(3) 0.0369(9) Uani 1 1 d .
H22 H 0.8657 0.5851 0.0647 0.044 Uiso 1 1 calc R
C23 C 0.9385(5) 0.6824(4) -0.0530(3) 0.0458(11) Uani 1 1 d .
H23 H 0.9144 0.6417 -0.0867 0.055 Uiso 1 1 calc R
C24 C 1.0033(5) 0.7763(4) -0.0939(3) 0.0490(12) Uani 1 1 d .
H24 H 1.0230 0.7989 -0.1551 0.059 Uiso 1 1 calc R
C25 C 1.0396(5) 0.8374(4) -0.0439(3) 0.0421(10) Uani 1 1 d .
H25 H 1.0829 0.9011 -0.0717 0.051 Uiso 1 1 calc R
C26 C 1.0113(4) 0.8035(3) 0.0469(3) 0.0336(9) Uani 1 1 d .
H26 H 1.0368 0.8439 0.0806 0.040 Uiso 1 1 calc R
C27 C 1.0746(4) 0.8630(3) 0.3307(2) 0.0277(8) Uani 1 1 d .
C28 C 1.1492(5) 0.9438(3) 0.2714(3) 0.0348(9) Uani 1 1 d .
H28 H 1.1540 0.9529 0.2108 0.042 Uiso 1 1 calc R
C29 C 1.2171(5) 1.0115(3) 0.3037(3) 0.0367(9) Uani 1 1 d .
H29 H 1.2680 1.0665 0.2646 0.044 Uiso 1 1 calc R
C30 C 1.2089(5) 0.9969(3) 0.3947(3) 0.0364(9) Uani 1 1 d .
H30 H 1.2548 1.0413 0.4172 0.044 Uiso 1 1 calc R
C31 C 1.1308(5) 0.9146(3) 0.4510(3) 0.0388(9) Uani 1 1 d .
H31 H 1.1226 0.9031 0.5120 0.047 Uiso 1 1 calc R
C32 C 1.0646(4) 0.8494(3) 0.4142(3) 0.0367(10) Uani 1 1 d .
H32 H 1.0116 0.7945 0.4516 0.044 Uiso 1 1 calc R
C33 C 0.3955(5) 1.0713(4) 0.0341(3) 0.0482(11) Uani 1 1 d .
H33 H 0.3247 1.1194 0.0573 0.058 Uiso 1 1 calc R
C34 C 0.3561(5) 0.9736(4) 0.0373(3) 0.0486(12) Uani 1 1 d .
H34 H 0.2582 0.9555 0.0626 0.058 Uiso 1 1 calc R
C35 C 0.4601(6) 0.9013(4) 0.0033(3) 0.0488(12) Uani 1 1 d .
H35 H 0.4327 0.8347 0.0057 0.059 Uiso 1 1 calc R
C36 C 0.3738(6) 0.5736(4) 0.0146(4) 0.0644(15) Uani 1 1 d .
H36 H 0.2867 0.6242 0.0245 0.077 Uiso 1 1 calc R
C37 C 0.4891(6) 0.5229(4) 0.0791(4) 0.0621(14) Uani 1 1 d .
H37 H 0.4809 0.5389 0.1321 0.075 Uiso 1 1 calc R
C38 C 0.6174(6) 0.4478(4) 0.0641(4) 0.0615(14) Uani 1 1 d .
H38 H 0.6971 0.4120 0.1069 0.074 Uiso 1 1 calc R
Ni Ni 0.99905(5) 0.76548(3) 0.27534(3) 0.02192(13) Uani 1 1 d .
P1 P 0.75600(10) 0.82919(7) 0.30158(6) 0.0214(2) Uani 1 1 d .
P2 P 0.89697(10) 0.66991(8) 0.20797(6) 0.0244(2) Uani 1 1 d .

loop_
_atom_site_aniso_label
_atom_site_aniso_U_11
_atom_site_aniso_U_22
_atom_site_aniso_U_33
_atom_site_aniso_U_23
_atom_site_aniso_U_13
_atom_site_aniso_U_12
Br 0.01948(19) 0.0383(2) 0.0406(2) -0.01756(19) 0.00123(15) -0.00412(15)
C1 0.0190(17) 0.037(2) 0.0247(19) -0.0117(16) -0.0011(14) -0.0033(15)
C2 0.0195(17) 0.036(2) 0.031(2) -0.0098(17) -0.0003(14) -0.0117(15)
C3 0.0183(16) 0.032(2) 0.032(2) -0.0130(17) 0.0003(14) -0.0055(14)
C4 0.037(2) 0.036(2) 0.036(2) -0.0167(19) -0.0045(17) -0.0014(17)
C5 0.044(2) 0.052(3) 0.056(3) -0.038(2) -0.003(2) -0.006(2)
C6 0.046(3) 0.031(2) 0.064(3) -0.019(2) -0.011(2) 0.0009(19)
C7 0.062(3) 0.033(2) 0.050(3) -0.006(2) -0.006(2) -0.007(2)
C8 0.044(2) 0.038(2) 0.036(2) -0.0094(19) 0.0052(18) -0.0082(18)
C9 0.0245(17) 0.0260(18) 0.0234(18) -0.0091(15) 0.0046(14) -0.0063(14)
C10 0.0234(18) 0.036(2) 0.031(2) -0.0038(17) -0.0002(15) -0.0037(16)
C11 0.041(2) 0.035(2) 0.034(2) 0.0028(19) -0.0044(18) -0.0007(18)
C12 0.047(2) 0.039(2) 0.036(2) -0.003(2) 0.0075(19) -0.010(2)
C13 0.030(2) 0.044(2) 0.041(2) -0.007(2) 0.0111(18) -0.0089(18)
C14 0.0280(19) 0.032(2) 0.033(2) -0.0096(17) 0.0018(16) -0.0011(16)
C15 0.0284(19) 0.029(2) 0.028(2) -0.0109(16) -0.0020(15) -0.0007(15)
C16 0.055(3) 0.034(2) 0.065(3) -0.004(2) 0.024(2) -0.004(2)
C17 0.082(4) 0.034(3) 0.080(4) -0.002(3) 0.035(3) -0.006(3)
C18 0.093(4) 0.030(2) 0.043(3) -0.010(2) -0.004(3) 0.006(2)
C19 0.044(2) 0.046(3) 0.054(3) -0.026(2) -0.008(2) 0.007(2)
C20 0.039(2) 0.037(2) 0.048(3) -0.018(2) -0.0042(19) -0.0028(18)
C21 0.0207(17) 0.034(2) 0.0249(19) -0.0081(16) -0.0002(14) 0.0011(15)
C22 0.036(2) 0.041(2) 0.035(2) -0.0165(19) -0.0036(17) -0.0021(17)
C23 0.051(3) 0.053(3) 0.033(2) -0.020(2) -0.007(2) 0.004(2)
C24 0.045(2) 0.068(3) 0.024(2) -0.012(2) -0.0011(18) 0.010(2)
C25 0.033(2) 0.049(3) 0.029(2) 0.002(2) 0.0043(17) -0.0018(19)
C26 0.0250(18) 0.042(2) 0.032(2) -0.0109(18) 0.0002(16) -0.0043(16)
C27 0.0070(15) 0.034(2) 0.026(2) 0.0058(16) 0.0009(13) 0.0041(14)
C28 0.039(2) 0.032(2) 0.032(2) -0.0127(18) -0.0065(17) 0.0018(17)
C29 0.042(2) 0.027(2) 0.038(2) -0.0066(18) -0.0020(18) -0.0076(17)
C30 0.036(2) 0.033(2) 0.047(3) -0.022(2) -0.0066(18) -0.0019(17)
C31 0.038(2) 0.050(3) 0.031(2) -0.019(2) -0.0028(17) -0.0008(19)
C32 0.0157(17) 0.042(2) 0.064(3) -0.032(2) 0.0002(17) -0.0061(16)
C33 0.039(2) 0.062(3) 0.041(3) -0.020(2) -0.008(2) 0.006(2)
C34 0.031(2) 0.074(3) 0.036(2) -0.011(2) 0.0018(18) -0.015(2)
C35 0.055(3) 0.047(3) 0.040(3) -0.005(2) -0.019(2) -0.011(2)
C36 0.048(3) 0.046(3) 0.087(4) -0.018(3) 0.018(3) 0.004(2)
C37 0.054(3) 0.060(3) 0.076(4) -0.029(3) 0.020(3) -0.014(3)
C38 0.051(3) 0.049(3) 0.078(4) -0.015(3) 0.009(3) -0.009(2)
Ni 0.0161(2) 0.0290(3) 0.0217(2) -0.0096(2) 0.00004(17) -0.00450(18)
P1 0.0185(4) 0.0259(5) 0.0205(5) -0.0083(4) 0.0008(3) -0.0048(3)
P2 0.0191(4) 0.0307(5) 0.0244(5) -0.0108(4) 0.0006(3) -0.0040(4)

loop_
_atom_type_symbol
_atom_type_description
_atom_type_scat_dispersion_real
_atom_type_scat_dispersion_imag
_atom_type_scat_source
C C 0.0033 0.0016 'International Tables Vol C Tables 4.2.6.8 and 6.1.1.4'
H H 0.0000 0.0000 'International Tables Vol C Tables 4.2.6.8 and 6.1.1.4'
P P 0.1023 0.0942 'International Tables Vol C Tables 4.2.6.8 and 6.1.1.4'
Ni Ni 0.3393 1.1124 'International Tables Vol C Tables 4.2.6.8 and 6.1.1.4'
Br Br -0.2901 2.4595 'International Tables Vol C Tables 4.2.6.8 and 6.1.1.4'

loop_
_geom_angle_atom_site_label_1
_geom_angle_atom_site_label_2
_geom_angle_atom_site_label_3
_geom_angle
_geom_angle_site_symmetry_1
_geom_angle_site_symmetry_3
C2 C1 P1 106.8(2) . .
C2 C1 H1A 110.4 . .
P1 C1 H1A 110.4 . .
C2 C1 H1B 110.4 . .
P1 C1 H1B 110.4 . .
H1A C1 H1B 108.6 . .
C1 C2 P2 108.2(2) . .
C1 C2 H2A 110.1 . .
P2 C2 H2A 110.1 . .
C1 C2 H2B 110.1 . .
P2 C2 H2B 110.1 . .
H2A C2 H2B 108.4 . .
C4 C3 C8 118.6(4) . .
C4 C3 P1 121.7(3) . .
C8 C3 P1 119.8(3) . .
C3 C4 C5 120.2(4) . .
C3 C4 H4 119.9 . .
C5 C4 H4 119.9 . .
C6 C5 C4 120.1(4) . .
C6 C5 H5 120.0 . .
C4 C5 H5 120.0 . .
C7 C6 C5 120.0(4) . .
C7 C6 H6 120.0 . .
C5 C6 H6 120.0 . .
C6 C7 C8 120.2(4) . .
C6 C7 H7 119.9 . .
C8 C7 H7 119.9 . .
C7 C8 C3 121.1(4) . .
C7 C8 H8 119.5 . .
C3 C8 H8 119.5 . .
C10 C9 C14 119.0(3) . .
C10 C9 P1 119.9(3) . .
C14 C9 P1 120.9(3) . .
C9 C10 C11 121.0(3) . .
C9 C10 H10 119.5 . .
C11 C10 H10 119.5 . .
C12 C11 C10 119.1(4) . .
C12 C11 H11 120.4 . .
C10 C11 H11 120.4 . .
C13 C12 C11 120.3(4) . .
C13 C12 H12 119.9 . .
C11 C12 H12 119.9 . .
C12 C13 C14 121.0(4) . .
C12 C13 H13 119.5 . .
C14 C13 H13 119.5 . .
C13 C14 C9 119.5(3) . .
C13 C14 H14 120.2 . .
C9 C14 H14 120.2 . .
C16 C15 C20 117.8(4) . .
C16 C15 P2 122.5(3) . .
C20 C15 P2 119.6(3) . .
C15 C16 C17 121.0(4) . .
C15 C16 H16 119.5 . .
C17 C16 H16 119.5 . .
C18 C17 C16 120.7(5) . .
C18 C17 H17 119.6 . .
C16 C17 H17 119.6 . .
C17 C18 C19 119.7(4) . .
C17 C18 H18 120.2 . .
C19 C18 H18 120.2 . .
C18 C19 C20 119.9(4) . .
C18 C19 H19 120.0 . .
C20 C19 H19 120.0 . .
C19 C20 C15 120.8(4) . .
C19 C20 H20 119.6 . .
C15 C20 H20 119.6 . .
C22 C21 C26 119.1(4) . .
C22 C21 P2 121.5(3) . .
C26 C21 P2 119.3(3) . .
C23 C22 C21 120.6(4) . .
C23 C22 H22 119.7 . .
C21 C22 H22 119.7 . .
C22 C23 C24 120.1(4) . .
C22 C23 H23 120.0 . .
C24 C23 H23 120.0 . .
C23 C24 C25 120.2(4) . .
C23 C24 H24 119.9 . .
C25 C24 H24 119.9 . .
C26 C25 C24 119.9(4) . .
C26 C25 H25 120.1 . .
C24 C25 H25 120.1 . .
C25 C26 C21 120.1(4) . .
C25 C26 H26 119.9 . .
C21 C26 H26 119.9 . .
C32 C27 C28 122.0(4) . .
C32 C27 Ni 124.1(3) . .
C28 C27 Ni 113.8(3) . .
C27 C28 C29 118.7(4) . .
C27 C28 H28 120.6 . .
C29 C28 H28 120.6 . .
C28 C29 C30 120.0(4) . .
C28 C29 H29 120.0 . .
C30 C29 H29 120.0 . .
C31 C30 C29 118.5(3) . .
C31 C30 H30 120.8 . .
C29 C30 H30 120.8 . .
C30 C31 C32 118.7(4) . .
C30 C31 H31 120.6 . .
C32 C31 H31 120.6 . .
C27 C32 C31 122.1(4) . .
C27 C32 H32 119.0 . .
C31 C32 H32 119.0 . .
C34 C33 C35 120.0(4) . 2_675
C34 C33 H33 120.0 . .
C35 C33 H33 120.0 2_675 .
C33 C34 C35 120.7(4) . .
C33 C34 H34 119.7 . .
C35 C34 H34 119.7 . .
C33 C35 C34 119.3(4) 2_675 .
C33 C35 H35 120.3 2_675 .
C34 C35 H35 120.3 . .
C38 C36 C37 122.1(5) 2_665 .
C38 C36 H36 118.9 2_665 .
C37 C36 H36 118.9 . .
C36 C37 C38 118.6(5) . .
C36 C37 H37 120.7 . .
C38 C37 H37 120.7 . .
C36 C38 C37 119.2(5) 2_665 .
C36 C38 H38 120.4 2_665 .
C37 C38 H38 120.4 . .
C27 Ni P1 89.71(9) . .
C27 Ni P2 174.72(10) . .
P1 Ni P2 86.29(4) . .
C27 Ni Br 92.08(9) . .
P1 Ni Br 177.60(3) . .
P2 Ni Br 92.02(3) . .
C9 P1 C3 106.96(16) . .
C9 P1 C1 103.50(16) . .
C3 P1 C1 103.45(16) . .
C9 P1 Ni 108.99(12) . .
C3 P1 Ni 124.20(11) . .
C1 P1 Ni 107.82(12) . .
C15 P2 C21 104.25(17) . .
C15 P2 C2 105.69(16) . .
C21 P2 C2 103.10(16) . .
C15 P2 Ni 120.06(12) . .
C21 P2 Ni 113.10(12) . .
C2 P2 Ni 109.12(12) . .

loop_
_geom_bond_atom_site_label_1
_geom_bond_atom_site_label_2
_geom_bond_distance
_geom_bond_site_symmetry_2
Br Ni 2.3345(8) .
C1 C2 1.524(5) .
C1 P1 1.846(3) .
C1 H1A 0.9700 .
C1 H1B 0.9700 .
C2 P2 1.841(3) .
C2 H2A 0.9700 .
C2 H2B 0.9700 .
C3 C4 1.381(5) .
C3 C8 1.389(5) .
C3 P1 1.822(4) .
C4 C5 1.398(5) .
C4 H4 0.9300 .
C5 C6 1.378(6) .
C5 H5 0.9300 .
C6 C7 1.364(6) .
C6 H6 0.9300 .
C7 C8 1.381(6) .
C7 H7 0.9300 .
C8 H8 0.9300 .
C9 C10 1.390(5) .
C9 C14 1.401(5) .
C9 P1 1.818(3) .
C10 C11 1.391(5) .
C10 H10 0.9300 .
C11 C12 1.385(6) .
C11 H11 0.9300 .
C12 C13 1.376(6) .
C12 H12 0.9300 .
C13 C14 1.380(5) .
C13 H13 0.9300 .
C14 H14 0.9300 .
C15 C16 1.369(6) .
C15 C20 1.388(6) .
C15 P2 1.815(4) .
C16 C17 1.375(6) .
C16 H16 0.9300 .
C17 C18 1.352(7) .
C17 H17 0.9300 .
C18 C19 1.370(7) .
C18 H18 0.9300 .
C19 C20 1.377(6) .
C19 H19 0.9300 .
C20 H20 0.9300 .
C21 C22 1.388(5) .
C21 C26 1.396(5) .
C21 P2 1.828(4) .
C22 C23 1.373(6) .
C22 H22 0.9300 .
C23 C24 1.375(6) .
C23 H23 0.9300 .
C24 C25 1.389(6) .
C24 H24 0.9300 .
C25 C26 1.377(5) .
C25 H25 0.9300 .
C26 H26 0.9300 .
C27 C32 1.279(5) .
C27 C28 1.376(5) .
C27 Ni 1.993(4) .
C28 C29 1.389(5) .
C28 H28 0.9300 .
C29 C30 1.394(6) .
C29 H29 0.9300 .
C30 C31 1.388(6) .
C30 H30 0.9300 .
C31 C32 1.399(5) .
C31 H31 0.9300 .
C32 H32 0.9300 .
C33 C34 1.364(7) .
C33 C35 1.374(6) 2_675
C33 H33 0.9300 .
C34 C35 1.379(6) .
C34 H34 0.9300 .
C35 C33 1.374(6) 2_675
C35 H35 0.9300 .
C36 C38 1.366(7) 2_665
C36 C37 1.369(7) .
C36 H36 0.9300 .
C37 C38 1.377(7) .
C37 H37 0.9300 .
C38 C36 1.366(7) 2_665
C38 H38 0.9300 .
Ni P1 2.1248(11) .
Ni P2 2.2190(10) .

loop_
_geom_torsion_atom_site_label_1
_geom_torsion_atom_site_label_2
_geom_torsion_atom_site_label_3
_geom_torsion_atom_site_label_4
_geom_torsion
_geom_torsion_site_symmetry_1
_geom_torsion_site_symmetry_4
P1 C1 C2 P2 -46.2(3) . .
C8 C3 C4 C5 0.4(6) . .
P1 C3 C4 C5 -178.3(3) . .
C3 C4 C5 C6 -0.7(6) . .
C4 C5 C6 C7 0.7(7) . .
C5 C6 C7 C8 -0.4(7) . .
C6 C7 C8 C3 0.1(7) . .
C4 C3 C8 C7 0.0(6) . .
P1 C3 C8 C7 178.7(3) . .
C14 C9 C10 C11 -0.3(6) . .
P1 C9 C10 C11 -176.2(3) . .
C9 C10 C11 C12 -0.2(6) . .
C10 C11 C12 C13 1.5(7) . .
C11 C12 C13 C14 -2.3(7) . .
C12 C13 C14 C9 1.7(6) . .
C10 C9 C14 C13 -0.4(5) . .
P1 C9 C14 C13 175.5(3) . .
C20 C15 C16 C17 -1.4(7) . .
P2 C15 C16 C17 -177.2(4) . .
C15 C16 C17 C18 1.3(9) . .
C16 C17 C18 C19 -0.2(8) . .
C17 C18 C19 C20 -0.7(7) . .
C18 C19 C20 C15 0.5(6) . .
C16 C15 C20 C19 0.5(6) . .
P2 C15 C20 C19 176.4(3) . .
C26 C21 C22 C23 -0.6(6) . .
P2 C21 C22 C23 176.7(3) . .
C21 C22 C23 C24 0.1(6) . .
C22 C23 C24 C25 0.0(6) . .
C23 C24 C25 C26 0.3(6) . .
C24 C25 C26 C21 -0.8(6) . .
C22 C21 C26 C25 0.9(5) . .
P2 C21 C26 C25 -176.4(3) . .
C32 C27 C28 C29 0.8(6) . .
Ni C27 C28 C29 -175.4(3) . .
C27 C28 C29 C30 0.0(6) . .
C28 C29 C30 C31 -0.6(6) . .
C29 C30 C31 C32 0.4(6) . .
C28 C27 C32 C31 -0.9(6) . .
Ni C27 C32 C31 174.8(3) . .
C30 C31 C32 C27 0.3(6) . .
C35 C33 C34 C35 0.1(7) 2_675 .
C33 C34 C35 C33 -0.1(7) . 2_675
C38 C36 C37 C38 -0.3(9) 2_665 .
C36 C37 C38 C36 0.2(8) . 2_665
C32 C27 Ni P1 69.8(3) . .
C28 C27 Ni P1 -114.1(3) . .
C32 C27 Ni P2 110.5(10) . .
C28 C27 Ni P2 -73.4(11) . .
C32 C27 Ni Br -108.6(3) . .
C28 C27 Ni Br 67.5(3) . .
C10 C9 P1 C3 -123.6(3) . .
C14 C9 P1 C3 60.6(3) . .
C10 C9 P1 C1 127.6(3) . .
C14 C9 P1 C1 -48.3(3) . .
C10 C9 P1 Ni 13.0(3) . .
C14 C9 P1 Ni -162.8(3) . .
C4 C3 P1 C9 25.8(3) . .
C8 C3 P1 C9 -152.9(3) . .
C4 C3 P1 C1 134.7(3) . .
C8 C3 P1 C1 -44.0(3) . .
C4 C3 P1 Ni -102.4(3) . .
C8 C3 P1 Ni 78.9(3) . .
C2 C1 P1 C9 -66.2(3) . .
C2 C1 P1 C3 -177.7(2) . .
C2 C1 P1 Ni 49.2(2) . .
C27 Ni P1 C9 -97.44(15) . .
P2 Ni P1 C9 86.01(12) . .
Br Ni P1 C9 40.8(8) . .
C27 Ni P1 C3 29.93(18) . .
P2 Ni P1 C3 -146.62(15) . .
Br Ni P1 C3 168.2(7) . .
C27 Ni P1 C1 150.85(16) . .
P2 Ni P1 C1 -25.70(13) . .
Br Ni P1 C1 -70.9(8) . .
C16 C15 P2 C21 -133.9(4) . .
C20 C15 P2 C21 50.4(3) . .
C16 C15 P2 C2 -25.6(4) . .
C20 C15 P2 C2 158.7(3) . .
C16 C15 P2 Ni 98.2(4) . .
C20 C15 P2 Ni -77.5(3) . .
C22 C21 P2 C15 39.5(3) . .
C26 C21 P2 C15 -143.3(3) . .
C22 C21 P2 C2 -70.8(3) . .
C26 C21 P2 C2 106.5(3) . .
C22 C21 P2 Ni 171.5(3) . .
C26 C21 P2 Ni -11.2(3) . .
C1 C2 P2 C15 157.0(2) . .
C1 C2 P2 C21 -93.8(3) . .
C1 C2 P2 Ni 26.7(3) . .
C27 Ni P2 C15 -160.4(11) . .
P1 Ni P2 C15 -119.62(14) . .
Br Ni P2 C15 58.67(14) . .
C27 Ni P2 C21 75.8(11) . .
P1 Ni P2 C21 116.60(13) . .
Br Ni P2 C21 -65.11(13) . .
C27 Ni P2 C2 -38.3(11) . .
P1 Ni P2 C2 2.48(13) . .
Br Ni P2 C2 -179.23(12) . .
